data_2311652
loop_
_publ_author_name
'Joseph, Sumy'
'Sathishkumar, Ranganathan'

_publ_section_title
;
 Succinate esters: odd-even effects in melting points.
;
_journal_issue 'Pt 5'
_journal_name_full 'Acta crystallographica Section B, Structural science, crystal engineering and materials'
_journal_page_first 839
_journal_page_last 846
_journal_paper_doi 10.1107/S2052520614013730
_journal_volume 70
_journal_year 2014
_chemical_formula_moiety 'C8 H14 O4'
_chemical_formula_sum 'C8 H14 O4'
_chemical_formula_weight 174.19
_chemical_name_common 'Diethyl succinate'
_space_group_IT_number 15
_space_group_name_Hall '-C 2yc'
_space_group_name_H-M_alt 'C 1 2/c 1'
_symmetry_cell_setting monoclinic
_symmetry_space_group_name_Hall '-C 2yc'
_symmetry_space_group_name_H-M 'C 1 2/c 1'
_atom_sites_solution_hydrogens geom
_atom_sites_solution_primary direct
_atom_sites_solution_secondary difmap
_cell_angle_alpha 90
_cell_angle_beta 98.367(5)
_cell_angle_gamma 90
_cell_formula_units_Z 4
_cell_length_a 11.953(3)
_cell_length_b 8.714(3)
_cell_length_c 9.039(2)
_cell_measurement_reflns_used 3736
_cell_measurement_temperature 90
_cell_measurement_theta_max 25.4
_cell_measurement_theta_min 2.9
_cell_volume 931.5(4)
_computing_cell_refinement 'Bruker SMART V5.628, (Bruker, 2004)'
_computing_data_collection 'Bruker SMART V5.628, (Bruker, 2004)'
_computing_data_reduction 'Bruker SAINT V6.45a, (Bruker, 2004)'
_computing_molecular_graphics 'Ortep-3 for Windows (Farrugia, 1997)'
_computing_publication_material 'PLATON (Spek, 2003)'
_computing_structure_refinement 'SHELXL-97 (Sheldrick, 1997)'
_computing_structure_solution 'SHELXTL V6.14 (Bruker, 2000)'
_diffrn_ambient_temperature 90
_diffrn_measured_fraction_theta_full 0.998
_diffrn_measured_fraction_theta_max 0.998
_diffrn_measurement_device_type 'Bruker SMART CCD area detector'
_diffrn_measurement_method '\f and \w scans'
_diffrn_radiation_monochromator graphite
_diffrn_radiation_source 'fine-focus sealed tube'
_diffrn_radiation_type MoK\a
_diffrn_radiation_wavelength 0.71073
_diffrn_reflns_av_R_equivalents 0.0257
_diffrn_reflns_av_sigmaI/netI 0.0140
_diffrn_reflns_limit_h_max 14
_diffrn_reflns_limit_h_min -14
_diffrn_reflns_limit_k_max 10
_diffrn_reflns_limit_k_min -10
_diffrn_reflns_limit_l_max 10
_diffrn_reflns_limit_l_min -10
_diffrn_reflns_number 4348
_diffrn_reflns_reduction_process
;
;
_diffrn_reflns_theta_full 25.40
_diffrn_reflns_theta_max 25.40
_diffrn_reflns_theta_min 2.90
_exptl_absorpt_coefficient_mu 0.099
_exptl_absorpt_correction_T_max 0.971
_exptl_absorpt_correction_T_min 0.966
_exptl_absorpt_correction_type multi-scan
_exptl_absorpt_process_details '(SADABS; Sheldrick, 1996)'
_exptl_crystal_colour colourless
_exptl_crystal_density_diffrn 1.242
_exptl_crystal_density_method 'Not Measured'
_exptl_crystal_description cylindrical
_exptl_crystal_F_000 376
_exptl_crystal_size_max 0.350
_exptl_crystal_size_mid 0.300
_exptl_crystal_size_min 0.300
_refine_diff_density_max 0.189
_refine_diff_density_min -0.177
_refine_ls_extinction_coef 0.012(2)
_refine_ls_extinction_expression FC^*^=KFC[1+0.001XFC^2^\L^3^/SIN(2\Q)]^-1/4^
_refine_ls_extinction_method shelxl
_refine_ls_goodness_of_fit_ref 1.130
_refine_ls_hydrogen_treatment mixed
_refine_ls_matrix_type full
_refine_ls_number_parameters 84
_refine_ls_number_reflns 856
_refine_ls_number_restraints 0
_refine_ls_restrained_S_all 1.130
_refine_ls_R_factor_all 0.0346
_refine_ls_R_factor_gt 0.0332
_refine_ls_shift/su_max 0.000
_refine_ls_shift/su_mean 0.000
_refine_ls_structure_factor_coef Fsqd
_refine_ls_weighting_details 'calc w=1/[\s^2^(Fo^2^)+(0.0522P)^2^+0.3687P] where P=(Fo^2^+2Fc^2^)/3'
_refine_ls_weighting_scheme calc
_refine_ls_wR_factor_gt 0.0913
_refine_ls_wR_factor_ref 0.0929
_reflns_number_gt 821
_reflns_number_total 856
_reflns_threshold_expression >2\s(i)
_cod_data_source_file bm5064sup1.cif
_cod_data_source_block des
_cod_original_sg_symbol_H-M 'C 2/c'
_cod_database_code 2311652

loop_
_symmetry_equiv_pos_site_id
_symmetry_equiv_pos_as_xyz
1 x,y,z
2 -x,y,1/2-z
3 -x,-y,-z
4 x,-y,1/2+z
5 1/2+x,1/2+y,z
6 1/2-x,1/2+y,1/2-z
7 1/2-x,1/2-y,-z
8 1/2+x,1/2-y,1/2+z

loop_
_atom_site_aniso_label
_atom_site_aniso_U_11
_atom_site_aniso_U_22
_atom_site_aniso_U_33
_atom_site_aniso_U_12
_atom_site_aniso_U_13
_atom_site_aniso_U_23
O1 0.0311(5) 0.0327(5) 0.0285(5) -0.0016(3) 0.0127(4) -0.0043(3)
O2 0.0296(5) 0.0275(5) 0.0267(5) -0.0004(3) 0.0133(3) 0.0012(3)
C1 0.0279(6) 0.0288(7) 0.0223(6) 0.0004(5) 0.0088(5) 0.0000(4)
C2 0.0213(5) 0.0288(6) 0.0192(5) 0.0012(4) 0.0020(4) 0.0006(4)
C3 0.0252(6) 0.0333(7) 0.0247(6) -0.0025(5) 0.0099(5) 0.0015(4)
C4 0.0367(7) 0.0320(7) 0.0402(8) -0.0032(5) 0.0190(6) 0.0009(5)

loop_
_atom_site_type_symbol
_atom_site_label
_atom_site_fract_x
_atom_site_fract_y
_atom_site_fract_z
_atom_site_U_iso_or_equiv
_atom_site_thermal_displace_type
_atom_site_occupancy
O O1 0.36695(7) 0.40972(9) 0.67287(9) 0.0299(3) Uani 1.000
O O2 0.41244(6) 0.18944(10) 0.56715(8) 0.0270(3) Uani 1.000
C C1 0.49303(10) 0.41470(12) 0.48650(13) 0.0258(4) Uani 1.000
C C2 0.41729(8) 0.34216(13) 0.58654(11) 0.0232(3) Uani 1.000
C C3 0.34561(10) 0.10441(14) 0.66238(13) 0.0271(4) Uani 1.000
C C4 0.34639(11) -0.06073(15) 0.61518(16) 0.0350(4) Uani 1.000
H H1 0.2702(12) 0.1479(16) 0.6476(14) 0.027(3) Uiso 1.000
H H2 0.3802(11) 0.1176(15) 0.7631(16) 0.029(3) Uiso 1.000
H H3 0.3058(14) -0.0729(17) 0.5108(19) 0.046(4) Uiso 1.000
H H4 0.4234(15) -0.0976(17) 0.6231(18) 0.046(4) Uiso 1.000
H H5 0.3081(14) -0.1209(19) 0.6777(18) 0.045(4) Uiso 1.000
H H6 0.4604(11) 0.3954(15) 0.3875(16) 0.031(3) Uiso 1.000
H H7 0.5646(12) 0.3626(16) 0.5032(14) 0.026(3) Uiso 1.000

loop_
_atom_type_symbol
_atom_type_description
_atom_type_scat_dispersion_real
_atom_type_scat_dispersion_imag
_atom_type_scat_source
O O 0.0106 0.0060 'International Tables Vol C Tables 4.2.6.8 and 6.1.1.4'
H H 0.0000 0.0000 'International Tables Vol C Tables 4.2.6.8 and 6.1.1.4'
C C 0.0033 0.0016 'International Tables Vol C Tables 4.2.6.8 and 6.1.1.4'

loop_
_geom_angle_atom_site_label_1
_geom_angle_atom_site_label_2
_geom_angle_atom_site_label_3
_geom_angle_site_symmetry_1
_geom_angle
_geom_angle_publ_flag
C2 O2 C3 . 116.32(8) yes
C1 C1 C2 3_666 112.15(9) no
O1 C2 O2 . 123.53(10) yes
O1 C2 C1 . 125.65(10) yes
O2 C2 C1 . 110.82(8) yes
O2 C3 C4 . 107.01(10) yes
C2 C1 H6 . 107.1(8) no
C2 C1 H7 . 107.8(8) no
H6 C1 H7 . 107.6(11) no
C1 C1 H6 3_666 110.6(8) no
C1 C1 H7 3_666 111.4(8) no
O2 C3 H1 . 107.4(8) no
O2 C3 H2 . 107.7(8) no
C4 C3 H1 . 112.3(8) no
C4 C3 H2 . 111.6(8) no
H1 C3 H2 . 110.6(11) no
C3 C4 H3 . 110.3(9) no
C3 C4 H4 . 110.0(9) no
C3 C4 H5 . 109.9(10) no
H3 C4 H4 . 111.1(14) no
H3 C4 H5 . 107.3(14) no
H4 C4 H5 . 108.2(14) no

loop_
_geom_bond_atom_site_label_1
_geom_bond_atom_site_label_2
_geom_bond_site_symmetry_2
_geom_bond_distance
_geom_bond_publ_flag
O1 C2 . 1.2059(14) yes
O2 C2 . 1.3424(15) yes
O2 C3 . 1.4588(15) yes
C1 C2 . 1.5084(16) no
C1 C1 3_666 1.5118(16) no
C3 C4 . 1.5014(19) no
C1 H6 . 0.938(14) no
C1 H7 . 0.961(14) no
C3 H1 . 0.969(14) no
C3 H2 . 0.951(14) no
C4 H3 . 1.002(17) no
C4 H4 . 0.968(18) no
C4 H5 . 0.938(17) no

loop_
_geom_contact_atom_site_label_1
_geom_contact_atom_site_label_2
_geom_contact_distance
_geom_contact_site_symmetry_2
_geom_contact_publ_flag
O1 C2 3.1772(17) 2_656 no
O1 C4 3.415(2) 6_556 no
O1 C1 3.2838(18) 2_656 no
O1 C1 3.3772(18) 4_565 no
O1 H6 2.787(13) 3_666 no
O1 H7 2.742(14) 3_666 no
O1 H1 2.553(14) . no
O1 H6 2.695(14) 4_565 no
O1 H2 2.671(13) . no
O1 H5 2.664(17) 6_556 no
O1 H3 2.836(16) 7_556 no
O2 H2 2.790(14) 2_656 no
O2 H4 2.903(17) 3_656 no
C1 O1 3.2838(18) 2_656 no
C1 O1 3.3772(18) 4_564 no
C2 O1 3.1772(17) 2_656 no
C2 C2 3.3078(18) 2_656 no
C4 O1 3.415(2) 6_546 no
C2 H1 2.851(13) 7_556 no
C4 H7 3.087(14) 3_656 no
H1 O1 2.553(14) . no
H1 C2 2.851(14) 7_556 no
H2 O1 2.671(13) . no
H2 O2 2.790(14) 2_656 no
H2 H3 2.56(2) 4_555 no
H3 H2 2.56(2) 4_554 no
H3 O1 2.836(17) 7_556 no
H4 O2 2.903(17) 3_656 no
H4 H7 2.59(2) 3_656 no
H5 O1 2.664(17) 6_546 no
H6 O1 2.787(13) 3_666 no
H6 O1 2.695(14) 4_564 no
H7 O1 2.742(14) 3_666 no
H7 C4 3.087(14) 3_656 no
H7 H4 2.59(2) 3_656 no

loop_
_geom_torsion_atom_site_label_1
_geom_torsion_atom_site_label_2
_geom_torsion_atom_site_label_3
_geom_torsion_atom_site_label_4
_geom_torsion_site_symmetry_1
_geom_torsion_site_symmetry_3
_geom_torsion_site_symmetry_4
_geom_torsion
_geom_torsion_publ_flag
C3 O2 C2 O1 . . . -2.67(14) no
C3 O2 C2 C1 . . . 177.43(9) no
C2 O2 C3 C4 . . . 176.62(9) no
C1 C1 C2 O1 3_666 . . 4.18(16) no
C1 C1 C2 O2 3_666 . . -175.93(9) no
C2 C1 C1 C2 . 3_666 3_666 180.00(9) no
